data_7050402
loop_
_publ_author_name
'Crochet, Pascale'
'Gimeno, Jos\'e'
'Borge, Javier'
'Garc\'ia-Granda, Santiago'

_publ_section_title
;
 Novel ruthenium(ii) complexes containing imino- or aminophosphine
 ligands for catalytic transfer hydrogenation
;
_journal_issue 2
_journal_name_full 'New Journal of Chemistry'
_journal_page_first 414
_journal_paper_doi 10.1039/b206119h
_journal_volume 27
_journal_year 2003
_chemical_compound_source synthesis
_chemical_formula_sum 'C51 H52 Cl2 N2 P2 Ru'
_chemical_formula_weight 926.86
_chemical_name_systematic
;  
? 
;
_space_group_IT_number 15
_symmetry_cell_setting monoclinic
_symmetry_space_group_name_Hall '-C 2yc'
_symmetry_space_group_name_H-M 'C 1 2/c 1'
_atom_sites_solution_hydrogens geom
_atom_sites_solution_primary direct
_atom_sites_solution_secondary difmap
_audit_creation_method SHELXL-97
_cell_angle_alpha 90.00
_cell_angle_beta 106.21(3)
_cell_angle_gamma 90.00
_cell_formula_units_Z 4
_cell_length_a 14.816(3)
_cell_length_b 17.296(4)
_cell_length_c 18.660(5)
_cell_measurement_reflns_used 25
_cell_measurement_temperature 293(2)
_cell_measurement_theta_max 17.340
_cell_measurement_theta_min 14.480
_cell_volume 4592(2)
_computing_cell_refinement 'CRYSDA (Beurskens et al., 1999)'
_computing_data_collection 'CAD-4 EXPRESS (Enraf-Nonius, 1994)'
_computing_data_reduction 'REFLEX (Garcia-Granda et al., 1999)'
_computing_molecular_graphics 'PLATON (Spek, 2001)'
_computing_publication_material 'SHELXL-97 (Sheldrick, 1997)'
_computing_structure_refinement 'SHELXL-97 (Sheldrick, 1997)'
_computing_structure_solution 'DIRDIF-99.2 (Beurskens et al., 1999)'
_diffrn_ambient_temperature 293(2)
_diffrn_measured_fraction_theta_full 1.000
_diffrn_measured_fraction_theta_max 1.000
_diffrn_measurement_device_type 'Nonius CAD-4 diffractometer'
_diffrn_measurement_method \w-2\q
_diffrn_radiation_monochromator graphite
_diffrn_radiation_source 'fine-focus sealed tube'
_diffrn_radiation_type MoK\a
_diffrn_radiation_wavelength 0.71073
_diffrn_reflns_av_R_equivalents 0.0410
_diffrn_reflns_av_sigmaI/netI 0.0387
_diffrn_reflns_limit_h_max 18
_diffrn_reflns_limit_h_min 0
_diffrn_reflns_limit_k_max 0
_diffrn_reflns_limit_k_min -21
_diffrn_reflns_limit_l_max 22
_diffrn_reflns_limit_l_min -22
_diffrn_reflns_number 4952
_diffrn_reflns_theta_full 25.98
_diffrn_reflns_theta_max 25.98
_diffrn_reflns_theta_min 1.85
_diffrn_standards_decay_% 2.63
_diffrn_standards_interval_count 200
_diffrn_standards_interval_time 60
_diffrn_standards_number 3
_exptl_absorpt_coefficient_mu 0.564
_exptl_absorpt_correction_T_max 1.000
_exptl_absorpt_correction_T_min 0.398
_exptl_absorpt_correction_type empirical
_exptl_absorpt_process_details 'XABS2 (Parkin et al., 1995)'
_exptl_crystal_colour red
_exptl_crystal_density_diffrn 1.341
_exptl_crystal_density_method 'not measured'
_exptl_crystal_description prismatic
_exptl_crystal_F_000 1920
_exptl_crystal_preparation
; 
Crystallization solvents: hexane,
toluene and dichloromethane
;
_exptl_crystal_size_max 0.26
_exptl_crystal_size_mid 0.20
_exptl_crystal_size_min 0.16
_refine_diff_density_max 0.493
_refine_diff_density_min -0.960
_refine_diff_density_rms 0.094
_refine_ls_extinction_method none
_refine_ls_goodness_of_fit_ref 1.049
_refine_ls_hydrogen_treatment mixed
_refine_ls_matrix_type full
_refine_ls_number_parameters 264
_refine_ls_number_reflns 4499
_refine_ls_number_restraints 0
_refine_ls_restrained_S_all 1.049
_refine_ls_R_factor_all 0.0655
_refine_ls_R_factor_gt 0.0414
_refine_ls_shift/su_max 0.001
_refine_ls_shift/su_mean 0.000
_refine_ls_structure_factor_coef Fsqd
_refine_ls_weighting_details
;
calc w=1/[\s^2^(Fo^2^)+(0.0765P)^2^+1.4864P] where P=(Fo^2^+2Fc^2^)/3
;
_refine_ls_weighting_scheme calc
_refine_ls_wR_factor_gt 0.1069
_refine_ls_wR_factor_ref 0.1175
_reflns_number_gt 3453
_reflns_number_total 4499
_reflns_threshold_expression >2sigma(I)
_cod_data_source_file b206119h.txt
_cod_data_source_block 4d
_cod_depositor_comments
;
The following automatic conversions were performed:
'_symmetry_cell_setting' value 'Monoclinic' changed to 'monoclinic'
according to '/home/saulius/struct/CIF-dictionaries/cif_core.dic'
dictionary named 'cif_core.dic' version 2.4.1 from 2010-06-29.

Automatic conversion script
Id: cif_fix_enum 1527 2010-12-29 10:47:43Z saulius 
;
_cod_original_cell_volume 4591.3(19)
_cod_original_sg_symbol_H-M C2/c
_cod_database_code 7050402

loop_
_symmetry_equiv_pos_as_xyz
'x, y, z'
'-x, y, -z+1/2'
'x+1/2, y+1/2, z'
'-x+1/2, y+1/2, -z+1/2'
'-x, -y, -z'
'x, -y, z-1/2'
'-x+1/2, -y+1/2, -z'
'x+1/2, -y+1/2, z-1/2'

loop_
_atom_site_label
_atom_site_type_symbol
_atom_site_fract_x
_atom_site_fract_y
_atom_site_fract_z
_atom_site_U_iso_or_equiv
_atom_site_adp_type
_atom_site_occupancy
_atom_site_symmetry_multiplicity
_atom_site_calc_flag
_atom_site_refinement_flags
_atom_site_disorder_assembly
_atom_site_disorder_group
Ru Ru 0.0000 0.093423(18) 0.2500 0.02520(12) Uani 1 2 d S . .
Cl Cl 0.10061(5) 0.08803(5) 0.16810(4) 0.0370(2) Uani 1 1 d . . .
P P 0.09881(5) 0.17321(4) 0.33509(4) 0.02810(19) Uani 1 1 d . . .
C11 C 0.0815(2) 0.27729(18) 0.34186(16) 0.0339(7) Uani 1 1 d . . .
C12 C 0.1541(3) 0.3302(2) 0.3559(2) 0.0454(8) Uani 1 1 d . . .
H12 H 0.2148 0.3134 0.3594 0.054 Uiso 1 1 calc R . .
C13 C 0.1378(3) 0.4080(2) 0.3647(3) 0.0662(12) Uani 1 1 d . . .
H13 H 0.1870 0.4433 0.3738 0.079 Uiso 1 1 calc R . .
C14 C 0.0479(4) 0.4325(3) 0.3599(3) 0.0763(14) Uani 1 1 d . . .
H14 H 0.0364 0.4847 0.3656 0.092 Uiso 1 1 calc R . .
C15 C -0.0242(3) 0.3810(3) 0.3469(3) 0.0688(13) Uani 1 1 d . . .
H15 H -0.0845 0.3982 0.3443 0.083 Uiso 1 1 calc R . .
C16 C -0.0086(2) 0.3034(2) 0.3374(2) 0.0477(9) Uani 1 1 d . . .
H16 H -0.0584 0.2687 0.3279 0.057 Uiso 1 1 calc R . .
C21 C 0.2250(2) 0.16535(17) 0.34118(17) 0.0323(6) Uani 1 1 d . . .
C22 C 0.2556(2) 0.18596(19) 0.27974(19) 0.0412(8) Uani 1 1 d . . .
H22 H 0.2135 0.2079 0.2381 0.049 Uiso 1 1 calc R . .
C23 C 0.3483(3) 0.1740(2) 0.2800(2) 0.0522(9) Uani 1 1 d . . .
H23 H 0.3681 0.1882 0.2388 0.063 Uiso 1 1 calc R . .
C24 C 0.4111(3) 0.1411(2) 0.3415(3) 0.0633(11) Uani 1 1 d . . .
H24 H 0.4728 0.1321 0.3411 0.076 Uiso 1 1 calc R . .
C25 C 0.3829(3) 0.1217(2) 0.4029(3) 0.0614(11) Uani 1 1 d . . .
H25 H 0.4258 0.1002 0.4444 0.074 Uiso 1 1 calc R . .
C26 C 0.2902(2) 0.1340(2) 0.4035(2) 0.0466(8) Uani 1 1 d . . .
H26 H 0.2715 0.1213 0.4457 0.056 Uiso 1 1 calc R . .
C31 C 0.0978(2) 0.14250(18) 0.42882(15) 0.0319(6) Uani 1 1 d . . .
C32 C 0.0937(2) 0.1936(2) 0.48427(17) 0.0404(8) Uani 1 1 d . . .
H32 H 0.0924 0.2464 0.4745 0.049 Uiso 1 1 calc R . .
C33 C 0.0912(3) 0.1684(2) 0.55481(19) 0.0508(9) Uani 1 1 d . . .
H33 H 0.0853 0.2040 0.5906 0.061 Uiso 1 1 calc R . .
C34 C -0.0975(3) 0.0910(2) -0.07112(18) 0.0473(9) Uani 1 1 d . . .
H34 H -0.0973 0.0739 -0.1183 0.057 Uiso 1 1 calc R . .
C35 C -0.1043(2) 0.0383(2) -0.01682(16) 0.0396(7) Uani 1 1 d . . .
H35 H -0.1100 -0.0142 -0.0282 0.048 Uiso 1 1 calc R . .
C36 C 0.1026(2) 0.06295(19) 0.44570(15) 0.0326(6) Uani 1 1 d . . .
C1 C 0.1110(2) 0.00255(19) 0.39322(16) 0.0366(7) Uani 1 1 d . . .
H1 H 0.1379 -0.0436 0.4143 0.044 Uiso 1 1 calc R . .
N N 0.08573(18) 0.00519(15) 0.32127(13) 0.0321(6) Uani 1 1 d . . .
C41 C 0.1188(3) -0.0624(2) 0.28468(18) 0.0455(8) Uani 1 1 d . . .
H41 H 0.0824 -0.0627 0.2320 0.055 Uiso 1 1 calc R . .
C42 C 0.1036(4) -0.1410(2) 0.3181(2) 0.0729(14) Uani 1 1 d . . .
H42A H 0.0383 -0.1471 0.3151 0.109 Uiso 1 1 calc R . .
H42B H 0.1402 -0.1431 0.3694 0.109 Uiso 1 1 calc R . .
H42C H 0.1230 -0.1817 0.2907 0.109 Uiso 1 1 calc R . .
C43 C 0.2210(3) -0.0499(3) 0.2876(2) 0.0693(13) Uani 1 1 d . . .
H43A H 0.2279 -0.0005 0.2663 0.104 Uiso 1 1 calc R . .
H43B H 0.2409 -0.0899 0.2597 0.104 Uiso 1 1 calc R . .
H43C H 0.2589 -0.0515 0.3385 0.104 Uiso 1 1 calc R . .
C91 C 0.7177(12) 0.1829(8) 0.4710(6) 0.178(5) Uani 1 1 d . . .
H91 H 0.6960 0.1353 0.4501 0.214 Uiso 0.50 1 calc PR A 1
C94 C 0.6906(8) 0.1250(7) 0.4515(5) 0.226(18) Uani 0.50 1 d P B 2
H94A H 0.7318 0.1008 0.4266 0.339 Uiso 0.50 1 calc PR B 2
H94B H 0.6289 0.1297 0.4174 0.339 Uiso 0.50 1 calc PR B 2
H94C H 0.6874 0.0940 0.4934 0.339 Uiso 0.50 1 calc PR B 2
C92 C 0.7994(8) 0.2100(7) 0.4629(5) 0.152(5) Uani 1 1 d R B .
H92 H 0.8324 0.1809 0.4368 0.182 Uiso 1 1 calc R . .
C93 C 0.8340(10) 0.2782(10) 0.4917(6) 0.190(7) Uani 1 1 d . . .
H93 H 0.8903 0.2976 0.4864 0.228 Uiso 1 1 calc R B .

loop_
_atom_site_aniso_label
_atom_site_aniso_U_11
_atom_site_aniso_U_22
_atom_site_aniso_U_33
_atom_site_aniso_U_23
_atom_site_aniso_U_13
_atom_site_aniso_U_12
Ru 0.02620(19) 0.02503(19) 0.02447(17) 0.000 0.00724(12) 0.000
Cl 0.0339(4) 0.0461(5) 0.0337(4) -0.0034(3) 0.0138(3) -0.0004(3)
P 0.0273(4) 0.0275(4) 0.0285(4) -0.0012(3) 0.0063(3) -0.0004(3)
C11 0.0360(16) 0.0282(16) 0.0351(15) -0.0021(12) 0.0057(12) 0.0042(13)
C12 0.0385(19) 0.0319(18) 0.064(2) -0.0065(16) 0.0118(16) 0.0002(15)
C13 0.067(3) 0.032(2) 0.097(3) -0.012(2) 0.017(2) -0.0057(19)
C14 0.078(3) 0.038(2) 0.104(4) -0.016(2) 0.009(3) 0.020(2)
C15 0.048(2) 0.058(3) 0.092(3) -0.021(2) 0.006(2) 0.021(2)
C16 0.0373(19) 0.047(2) 0.055(2) -0.0120(17) 0.0056(15) 0.0035(16)
C21 0.0252(14) 0.0281(15) 0.0415(16) -0.0016(13) 0.0057(12) 0.0008(12)
C22 0.0365(17) 0.0372(18) 0.0502(18) -0.0033(15) 0.0127(15) -0.0035(15)
C23 0.046(2) 0.045(2) 0.072(2) -0.0051(18) 0.0282(19) -0.0032(17)
C24 0.036(2) 0.052(2) 0.107(3) 0.001(2) 0.028(2) 0.0045(18)
C25 0.034(2) 0.057(2) 0.084(3) 0.010(2) 0.0014(19) 0.0075(18)
C26 0.0338(17) 0.049(2) 0.054(2) 0.0068(17) 0.0068(15) 0.0027(16)
C31 0.0306(15) 0.0359(17) 0.0275(13) -0.0018(12) 0.0052(11) -0.0028(13)
C32 0.0459(19) 0.0377(18) 0.0365(16) -0.0056(14) 0.0097(14) -0.0034(15)
C33 0.064(2) 0.052(2) 0.0390(17) -0.0124(16) 0.0191(17) -0.0069(19)
C34 0.056(2) 0.060(2) 0.0278(15) 0.0009(15) 0.0142(15) 0.0073(18)
C35 0.0416(18) 0.0419(18) 0.0334(15) -0.0025(13) 0.0072(13) 0.0025(15)
C36 0.0307(15) 0.0388(17) 0.0265(13) -0.0018(12) 0.0051(12) -0.0004(13)
C1 0.0409(17) 0.0337(17) 0.0336(15) 0.0031(13) 0.0077(13) 0.0041(14)
N 0.0359(14) 0.0300(14) 0.0304(12) -0.0003(10) 0.0093(10) 0.0061(11)
C41 0.058(2) 0.0401(19) 0.0374(16) -0.0012(15) 0.0121(16) 0.0196(17)
C42 0.122(4) 0.036(2) 0.057(2) -0.0019(18) 0.020(3) 0.024(2)
C43 0.063(3) 0.088(3) 0.060(2) -0.005(2) 0.021(2) 0.038(3)
C91 0.186(13) 0.193(12) 0.135(8) 0.047(8) 0.010(8) 0.086(11)
C94 0.21(3) 0.131(18) 0.23(3) 0.035(17) -0.11(2) 0.000(18)
C92 0.139(9) 0.231(14) 0.097(6) 0.030(7) 0.052(6) 0.105(9)
C93 0.193(13) 0.255(16) 0.140(9) 0.060(9) 0.074(9) 0.139(13)

loop_
_atom_type_symbol
_atom_type_description
_atom_type_scat_dispersion_real
_atom_type_scat_dispersion_imag
_atom_type_scat_source
C C 0.0033 0.0016 'International Tables Vol C Tables 4.2.6.8 and 6.1.1.4'
H H 0.0000 0.0000 'International Tables Vol C Tables 4.2.6.8 and 6.1.1.4'
Cl Cl 0.1484 0.1585 'International Tables Vol C Tables 4.2.6.8 and 6.1.1.4'
N N 0.0061 0.0033 'International Tables Vol C Tables 4.2.6.8 and 6.1.1.4'
Ru Ru -1.2594 0.8363 'International Tables Vol C Tables 4.2.6.8 and 6.1.1.4'
P P 0.1023 0.0942 'International Tables Vol C Tables 4.2.6.8 and 6.1.1.4'

loop_
_geom_angle_atom_site_label_1
_geom_angle_atom_site_label_2
_geom_angle_atom_site_label_3
_geom_angle
_geom_angle_site_symmetry_1
_geom_angle_site_symmetry_3
_geom_angle_publ_flag
N Ru N 91.32(14) . 2 ?
N Ru P 172.54(7) . 2 ?
N Ru P 81.30(7) 2 2 ?
N Ru P 81.30(7) . . ?
N Ru P 172.54(7) 2 . ?
P Ru P 106.10(5) 2 . ?
N Ru Cl 90.09(7) . . ?
N Ru Cl 86.82(7) 2 . ?
P Ru Cl 88.43(3) 2 . ?
P Ru Cl 94.23(3) . . ?
N Ru Cl 86.82(7) . 2 ?
N Ru Cl 90.09(7) 2 2 ?
P Ru Cl 94.23(3) 2 2 ?
P Ru Cl 88.43(3) . 2 ?
Cl Ru Cl 175.58(4) . 2 ?
C11 P C31 100.42(14) . . ?
C11 P C21 103.14(14) . . ?
C31 P C21 101.41(14) . . ?
C11 P Ru 124.42(10) . . ?
C31 P Ru 108.21(10) . . ?
C21 P Ru 115.95(10) . . ?
C12 C11 C16 118.7(3) . . ?
C12 C11 P 123.3(3) . . ?
C16 C11 P 117.8(3) . . ?
C11 C12 C13 121.0(4) . . ?
C11 C12 H12 119.5 . . ?
C13 C12 H12 119.5 . . ?
C14 C13 C12 119.3(4) . . ?
C14 C13 H13 120.3 . . ?
C12 C13 H13 120.3 . . ?
C15 C14 C13 120.5(4) . . ?
C15 C14 H14 119.8 . . ?
C13 C14 H14 119.8 . . ?
C14 C15 C16 120.5(4) . . ?
C14 C15 H15 119.8 . . ?
C16 C15 H15 119.8 . . ?
C15 C16 C11 120.1(4) . . ?
C15 C16 H16 120.0 . . ?
C11 C16 H16 120.0 . . ?
C22 C21 C26 118.5(3) . . ?
C22 C21 P 119.2(2) . . ?
C26 C21 P 122.2(2) . . ?
C23 C22 C21 120.6(3) . . ?
C23 C22 H22 119.7 . . ?
C21 C22 H22 119.7 . . ?
C24 C23 C22 120.1(4) . . ?
C24 C23 H23 120.0 . . ?
C22 C23 H23 120.0 . . ?
C25 C24 C23 120.3(4) . . ?
C25 C24 H24 119.8 . . ?
C23 C24 H24 119.8 . . ?
C24 C25 C26 120.1(4) . . ?
C24 C25 H25 119.9 . . ?
C26 C25 H25 119.9 . . ?
C25 C26 C21 120.5(3) . . ?
C25 C26 H26 119.8 . . ?
C21 C26 H26 119.8 . . ?
C32 C31 C36 118.0(3) . . ?
C32 C31 P 123.1(2) . . ?
C36 C31 P 118.9(2) . . ?
C31 C32 C33 121.8(3) . . ?
C31 C32 H32 119.1 . . ?
C33 C32 H32 119.1 . . ?
C34 C33 C32 119.8(3) 2 . ?
C34 C33 H33 120.1 2 . ?
C32 C33 H33 120.1 . . ?
C33 C34 C35 119.6(3) 2 . ?
C33 C34 H34 120.2 2 . ?
C35 C34 H34 120.2 . . ?
C34 C35 C36 120.7(3) . 2 ?
C34 C35 H35 119.6 . . ?
C36 C35 H35 119.6 2 . ?
C35 C36 C31 120.0(3) 2 . ?
C35 C36 C1 116.0(3) 2 . ?
C31 C36 C1 123.8(3) . . ?
N C1 C36 128.2(3) . . ?
N C1 H1 115.9 . . ?
C36 C1 H1 115.9 . . ?
C1 N C41 114.1(3) . . ?
C1 N Ru 127.5(2) . . ?
C41 N Ru 118.36(18) . . ?
N C41 C43 108.8(3) . . ?
N C41 C42 113.6(3) . . ?
C43 C41 C42 111.7(3) . . ?
N C41 H41 107.5 . . ?
C43 C41 H41 107.5 . . ?
C42 C41 H41 107.5 . . ?
C41 C42 H42A 109.5 . . ?
C41 C42 H42B 109.5 . . ?
H42A C42 H42B 109.5 . . ?
C41 C42 H42C 109.5 . . ?
H42A C42 H42C 109.5 . . ?
H42B C42 H42C 109.5 . . ?
C41 C43 H43A 109.5 . . ?
C41 C43 H43B 109.5 . . ?
H43A C43 H43B 109.5 . . ?
C41 C43 H43C 109.5 . . ?
H43A C43 H43C 109.5 . . ?
H43B C43 H43C 109.5 . . ?
C94 C91 C92 122.4(16) . . ?
C94 C91 C93 115(2) . 7_656 ?
C92 C91 C93 122.8(14) . 7_656 ?
C94 C91 H91 5.7 . . ?
C92 C91 H91 118.6 . . ?
C93 C91 H91 118.6 7_656 . ?
C91 C94 H94A 109.5 . . ?
C91 C94 H94B 109.5 . . ?
H94A C94 H94B 109.5 . . ?
C91 C94 H94C 109.5 . . ?
H94A C94 H94C 109.5 . . ?
H94B C94 H94C 109.5 . . ?
C93 C92 C91 121.2(11) . . ?
C93 C92 H92 119.4 . . ?
C91 C92 H92 119.4 . . ?
C92 C93 C91 116.0(16) . 7_656 ?
C92 C93 H93 122.0 . . ?
C91 C93 H93 122.0 7_656 . ?

loop_
_geom_bond_atom_site_label_1
_geom_bond_atom_site_label_2
_geom_bond_distance
_geom_bond_site_symmetry_2
_geom_bond_publ_flag
Ru N 2.183(2) . ?
Ru N 2.183(2) 2 ?
Ru P 2.2957(9) 2 ?
Ru P 2.2957(9) . ?
Ru Cl 2.4164(9) . ?
Ru Cl 2.4164(9) 2 ?
P C11 1.828(3) . ?
P C31 1.832(3) . ?
P C21 1.846(3) . ?
C11 C12 1.380(5) . ?
C11 C16 1.389(5) . ?
C12 C13 1.384(5) . ?
C12 H12 0.9300 . ?
C13 C14 1.377(7) . ?
C13 H13 0.9300 . ?
C14 C15 1.360(7) . ?
C14 H14 0.9300 . ?
C15 C16 1.382(5) . ?
C15 H15 0.9300 . ?
C16 H16 0.9300 . ?
C21 C22 1.392(5) . ?
C21 C26 1.397(4) . ?
C22 C23 1.387(5) . ?
C22 H22 0.9300 . ?
C23 C24 1.382(6) . ?
C23 H23 0.9300 . ?
C24 C25 1.366(6) . ?
C24 H24 0.9300 . ?
C25 C26 1.394(5) . ?
C25 H25 0.9300 . ?
C26 H26 0.9300 . ?
C31 C32 1.375(4) . ?
C31 C36 1.409(4) . ?
C32 C33 1.397(5) . ?
C32 H32 0.9300 . ?
C33 C34 1.371(5) 2 ?
C33 H33 0.9300 . ?
C34 C33 1.371(5) 2 ?
C34 C35 1.387(4) . ?
C34 H34 0.9300 . ?
C35 C36 1.388(4) 2 ?
C35 H35 0.9300 . ?
C36 C35 1.388(4) 2 ?
C36 C1 1.461(4) . ?
C1 N 1.290(4) . ?
C1 H1 0.9300 . ?
N C41 1.504(4) . ?
C41 C43 1.515(6) . ?
C41 C42 1.537(5) . ?
C41 H41 0.9800 . ?
C42 H42A 0.9600 . ?
C42 H42B 0.9600 . ?
C42 H42C 0.9600 . ?
C43 H43A 0.9600 . ?
C43 H43B 0.9600 . ?
C43 H43C 0.9600 . ?
C91 C94 1.103(18) . ?
C91 C92 1.345(18) . ?
C91 C93 1.348(14) 7_656 ?
C91 H91 0.9300 . ?
C94 H94A 0.9600 . ?
C94 H94B 0.9600 . ?
C94 H94C 0.9600 . ?
C92 C93 1.338(17) . ?
C92 H92 0.9300 . ?
C93 C91 1.348(14) 7_656 ?
C93 H93 0.9300 . ?

loop_
_geom_torsion_atom_site_label_1
_geom_torsion_atom_site_label_2
_geom_torsion_atom_site_label_3
_geom_torsion_atom_site_label_4
_geom_torsion
_geom_torsion_site_symmetry_1
_geom_torsion_site_symmetry_2
_geom_torsion_site_symmetry_3
_geom_torsion_site_symmetry_4
_geom_torsion_publ_flag
N Ru P C11 -169.12(14) . . . . ?
N Ru P C11 -160.7(5) 2 . . . ?
P Ru P C11 11.85(12) 2 . . . ?
Cl Ru P C11 101.44(13) . . . . ?
Cl Ru P C11 -82.10(13) 2 . . . ?
N Ru P C31 -51.97(12) . . . . ?
N Ru P C31 -43.6(5) 2 . . . ?
P Ru P C31 129.00(11) 2 . . . ?
Cl Ru P C31 -141.41(11) . . . . ?
Cl Ru P C31 35.05(11) 2 . . . ?
N Ru P C21 61.09(13) . . . . ?
N Ru P C21 69.5(5) 2 . . . ?
P Ru P C21 -117.94(12) 2 . . . ?
Cl Ru P C21 -28.35(11) . . . . ?
Cl Ru P C21 148.11(11) 2 . . . ?
C31 P C11 C12 98.8(3) . . . . ?
C21 P C11 C12 -5.6(3) . . . . ?
Ru P C11 C12 -140.5(3) . . . . ?
C31 P C11 C16 -77.0(3) . . . . ?
C21 P C11 C16 178.6(3) . . . . ?
Ru P C11 C16 43.8(3) . . . . ?
C16 C11 C12 C13 -0.5(6) . . . . ?
P C11 C12 C13 -176.2(3) . . . . ?
C11 C12 C13 C14 0.4(7) . . . . ?
C12 C13 C14 C15 0.2(8) . . . . ?
C13 C14 C15 C16 -0.8(8) . . . . ?
C14 C15 C16 C11 0.7(7) . . . . ?
C12 C11 C16 C15 -0.1(5) . . . . ?
P C11 C16 C15 175.9(3) . . . . ?
C11 P C21 C22 -74.9(3) . . . . ?
C31 P C21 C22 -178.6(3) . . . . ?
Ru P C21 C22 64.5(3) . . . . ?
C11 P C21 C26 109.9(3) . . . . ?
C31 P C21 C26 6.2(3) . . . . ?
Ru P C21 C26 -110.7(3) . . . . ?
C26 C21 C22 C23 1.4(5) . . . . ?
P C21 C22 C23 -174.0(3) . . . . ?
C21 C22 C23 C24 0.3(6) . . . . ?
C22 C23 C24 C25 -1.4(6) . . . . ?
C23 C24 C25 C26 0.9(7) . . . . ?
C24 C25 C26 C21 0.8(6) . . . . ?
C22 C21 C26 C25 -1.9(5) . . . . ?
P C21 C26 C25 173.3(3) . . . . ?
C11 P C31 C32 -5.3(3) . . . . ?
C21 P C31 C32 100.5(3) . . . . ?
Ru P C31 C32 -137.0(3) . . . . ?
C11 P C31 C36 175.5(2) . . . . ?
C21 P C31 C36 -78.7(3) . . . . ?
Ru P C31 C36 43.7(3) . . . . ?
C36 C31 C32 C33 -2.0(5) . . . . ?
P C31 C32 C33 178.8(3) . . . . ?
C31 C32 C33 C34 3.1(6) . . . 2 ?
C33 C34 C35 C36 -1.5(6) 2 . . 2 ?
C32 C31 C36 C35 -0.9(4) . . . 2 ?
P C31 C36 C35 178.4(2) . . . 2 ?
C32 C31 C36 C1 -177.5(3) . . . . ?
P C31 C36 C1 1.7(4) . . . . ?
C35 C36 C1 N 158.6(3) 2 . . . ?
C31 C36 C1 N -24.6(5) . . . . ?
C36 C1 N C41 170.5(3) . . . . ?
C36 C1 N Ru -11.1(5) . . . . ?
N Ru N C1 -133.5(3) 2 . . . ?
P Ru N C1 -141.8(4) 2 . . . ?
P Ru N C1 45.5(3) . . . . ?
Cl Ru N C1 139.7(3) . . . . ?
Cl Ru N C1 -43.4(3) 2 . . . ?
N Ru N C41 44.9(2) 2 . . . ?
P Ru N C41 36.6(6) 2 . . . ?
P Ru N C41 -136.2(2) . . . . ?
Cl Ru N C41 -41.9(2) . . . . ?
Cl Ru N C41 134.9(2) 2 . . . ?
C1 N C41 C43 -79.3(4) . . . . ?
Ru N C41 C43 102.1(3) . . . . ?
C1 N C41 C42 45.7(4) . . . . ?
Ru N C41 C42 -132.9(3) . . . . ?
C94 C91 C92 C93 -175.2(8) . . . . ?
C93 C91 C92 C93 -0.1(19) 7_656 . . . ?
C91 C92 C93 C91 0.1(18) . . . 7_656 ?
